data_7222150
loop_
_publ_author_name
'Maity, Tanmoy'
'Saha, Debraj'
'Bhunia, Susmita'
'Brandao, Paula'
'Das, Soma'
'Koner, Subratanath'

_publ_section_title
;
 A family of ligand and anion dependent structurally diverse Cu(II)
 Schiff-base complexes and their catalytic efficacy in O-arylation
 reaction in ethanolic medium
;
_journal_name_full 'RSC Adv.'
_journal_paper_doi 10.1039/C5RA14758A
_journal_year 2015
_chemical_formula_sum 'C13 H18 Cl Cu N5 O7'
_chemical_formula_weight 455.31
_chemical_name_systematic
;
 ?
;
_space_group_crystal_system monoclinic
_space_group_IT_number 14
_space_group_name_Hall '-P 2ybc'
_space_group_name_H-M_alt 'P 1 21/c 1'
_symmetry_space_group_name_Hall '-P 2ybc'
_symmetry_space_group_name_H-M 'P 1 21/c 1'
_atom_sites_solution_hydrogens geom
_audit_creation_method SHELXL-2013
_audit_update_record
;
2014-06-28 deposited with the CCDC.
2015-09-14 downloaded from the CCDC.
;
_cell_angle_alpha 90
_cell_angle_beta 98.658(2)
_cell_angle_gamma 90
_cell_formula_units_Z 4
_cell_length_a 22.0294(6)
_cell_length_b 6.6638(2)
_cell_length_c 12.1691(3)
_cell_measurement_reflns_used 244
_cell_measurement_temperature 180(2)
_cell_measurement_theta_max 51.20
_cell_measurement_theta_min 2.78
_cell_volume 1766.06(8)
_computing_cell_refinement 'Bruker Smart'
_computing_data_collection 'Bruker Smart'
_computing_data_reduction 'Bruker Saint'
_computing_molecular_graphics 'Platon (Spek, 2008)'
_computing_publication_material 'SHELXL-2013 (Sheldrick, 2013)'
_computing_structure_refinement 'SHELXL-2013 (Sheldrick, 2013)'
_computing_structure_solution 'SHELXS-2013 (Sheldrick, 2013)'
_diffrn_ambient_temperature 180(2)
_diffrn_measured_fraction_theta_full 0.999
_diffrn_measured_fraction_theta_max 0.997
_diffrn_measurement_device_type CCD
_diffrn_measurement_method 'omega and phi scans'
_diffrn_radiation_type MoK\a
_diffrn_radiation_wavelength 0.71073
_diffrn_reflns_av_R_equivalents 0.0255
_diffrn_reflns_av_unetI/netI 0.0319
_diffrn_reflns_laue_measured_fraction_full 0.999
_diffrn_reflns_laue_measured_fraction_max 0.997
_diffrn_reflns_limit_h_max 31
_diffrn_reflns_limit_h_min -31
_diffrn_reflns_limit_k_max 9
_diffrn_reflns_limit_k_min -6
_diffrn_reflns_limit_l_max 17
_diffrn_reflns_limit_l_min -16
_diffrn_reflns_number 16648
_diffrn_reflns_point_group_measured_fraction_full 0.999
_diffrn_reflns_point_group_measured_fraction_max 0.997
_diffrn_reflns_theta_full 25.242
_diffrn_reflns_theta_max 30.541
_diffrn_reflns_theta_min 1.870
_diffrn_source 'fine-focus sealed tube'
_exptl_absorpt_coefficient_mu 1.437
_exptl_absorpt_correction_type multi-scan
_exptl_crystal_colour green
_exptl_crystal_density_diffrn 1.712
_exptl_crystal_description block
_exptl_crystal_F_000 932
_exptl_crystal_size_max 0.400
_exptl_crystal_size_mid 0.300
_exptl_crystal_size_min 0.040
_exptl_transmission_factor_max 0.7461
_exptl_transmission_factor_min 0.5787
_refine_diff_density_max 0.475
_refine_diff_density_min -0.352
_refine_diff_density_rms 0.071
_refine_ls_extinction_method none
_refine_ls_goodness_of_fit_ref 1.038
_refine_ls_hydrogen_treatment constr
_refine_ls_matrix_type full
_refine_ls_number_parameters 244
_refine_ls_number_reflns 5396
_refine_ls_number_restraints 0
_refine_ls_restrained_S_all 1.038
_refine_ls_R_factor_all 0.0427
_refine_ls_R_factor_gt 0.0329
_refine_ls_shift/su_max 0.001
_refine_ls_shift/su_mean 0.000
_refine_ls_structure_factor_coef Fsqd
_refine_ls_weighting_details 'w=1/[\s^2^(Fo^2^)+(0.0358P)^2^+1.1348P] where P=(Fo^2^+2Fc^2^)/3'
_refine_ls_weighting_scheme calc
_refine_ls_wR_factor_gt 0.0797
_refine_ls_wR_factor_ref 0.0843
_reflns_Friedel_coverage 0.000
_reflns_number_gt 4483
_reflns_number_total 5396
_reflns_threshold_expression 'I > 2\s(I)'
_cod_data_source_file c5ra14758a2.cif
_cod_data_source_block f
_cod_database_code 7222150
_shelx_space_group_comment
;
The symmetry employed for this shelxl refinement is uniquely defined
by the following loop, which should always be used as a source of
symmetry information in preference to the above space-group names.
They are only intended as comments.
;
_shelx_estimated_absorpt_t_min 0.597
_shelx_estimated_absorpt_t_max 0.945
_shelxl_version_number 2013-4

loop_
_space_group_symop_operation_xyz
'x, y, z'
'-x, y+1/2, -z+1/2'
'-x, -y, -z'
'x, -y-1/2, z-1/2'

loop_
_atom_site_label
_atom_site_type_symbol
_atom_site_fract_x
_atom_site_fract_y
_atom_site_fract_z
_atom_site_U_iso_or_equiv
_atom_site_adp_type
_atom_site_occupancy
_atom_site_site_symmetry_order
_atom_site_calc_flag
_atom_site_refinement_flags_posn
_atom_site_refinement_flags_adp
Cu Cu 0.26417(2) 0.66324(3) 0.25848(2) 0.01703(6) Uani 1 1 d . .
Cl Cl 0.49673(3) 1.30962(10) 0.09943(5) 0.04427(15) Uani 1 1 d . .
O1 O 0.31308(6) 0.8836(2) 0.31378(11) 0.0242(3) Uani 1 1 d . .
C2 C 0.35556(8) 0.9679(3) 0.26436(14) 0.0200(3) Uani 1 1 d . .
C3 C 0.37716(8) 0.8891(3) 0.16850(14) 0.0199(3) Uani 1 1 d . .
C4 C 0.42137(8) 0.9969(3) 0.11960(16) 0.0255(4) Uani 1 1 d . .
H4 H 0.4355 0.9452 0.0552 0.031 Uiso 1 1 calc R U
C5 C 0.44408(9) 1.1747(3) 0.16392(16) 0.0263(4) Uani 1 1 d . .
C6 C 0.42497(9) 1.2527(3) 0.25945(16) 0.0264(4) Uani 1 1 d . .
H6 H 0.4418 1.3749 0.2907 0.032 Uiso 1 1 calc R U
C7 C 0.38154(9) 1.1511(3) 0.30810(16) 0.0240(4) Uani 1 1 d . .
H7 H 0.3686 1.2054 0.3729 0.029 Uiso 1 1 calc R U
C8 C 0.35435(8) 0.7063(3) 0.11416(15) 0.0209(3) Uani 1 1 d . .
H8 H 0.3725 0.6629 0.0522 0.025 Uiso 1 1 calc R U
N9 N 0.31121(7) 0.5973(2) 0.14330(12) 0.0187(3) Uani 1 1 d . .
C10 C 0.28802(8) 0.4203(3) 0.07919(15) 0.0209(3) Uani 1 1 d . .
H10A H 0.3041 0.2965 0.1181 0.025 Uiso 1 1 calc R U
H10B H 0.3013 0.4228 0.0050 0.025 Uiso 1 1 calc R U
C11 C 0.21821(8) 0.4251(3) 0.06744(14) 0.0195(3) Uani 1 1 d . .
H11A H 0.2019 0.5299 0.0132 0.023 Uiso 1 1 calc R U
H11B H 0.2013 0.2941 0.0394 0.023 Uiso 1 1 calc R U
N12 N 0.19880(6) 0.4690(2) 0.17815(12) 0.0173(3) Uani 1 1 d . .
C13 C 0.13880(8) 0.5762(3) 0.16498(15) 0.0215(3) Uani 1 1 d . .
H13A H 0.1409 0.6936 0.1159 0.026 Uiso 1 1 calc R U
H13B H 0.1318 0.6268 0.2385 0.026 Uiso 1 1 calc R U
C14 C 0.08487(8) 0.4465(3) 0.11691(16) 0.0260(4) Uani 1 1 d . .
H14A H 0.0463 0.5242 0.1124 0.031 Uiso 1 1 calc R U
H14B H 0.0897 0.4026 0.0410 0.031 Uiso 1 1 calc R U
N15 N 0.08240(7) 0.2681(3) 0.19026(14) 0.0269(3) Uani 1 1 d . .
H15A H 0.0757 0.3131 0.2650 0.032 Uiso 1 1 calc R U
H15B H 0.0474 0.1818 0.1594 0.032 Uiso 1 1 calc R U
C16 C 0.14029(8) 0.1499(3) 0.19993(16) 0.0233(4) Uani 1 1 d . .
H16A H 0.1457 0.0968 0.1261 0.028 Uiso 1 1 calc R U
H16B H 0.1380 0.0347 0.2505 0.028 Uiso 1 1 calc R U
C17 C 0.19470(8) 0.2818(3) 0.24476(14) 0.0201(3) Uani 1 1 d . .
H17A H 0.1915 0.3194 0.3224 0.024 Uiso 1 1 calc R U
H17B H 0.2330 0.2035 0.2457 0.024 Uiso 1 1 calc R U
O18 O 0.28569(6) 0.4814(2) 0.43958(11) 0.0280(3) Uani 1 1 d . .
O19 O 0.21517(6) 0.70152(19) 0.38414(10) 0.0219(3) Uani 1 1 d . .
N20 N 0.24210(7) 0.5848(2) 0.46141(12) 0.0214(3) Uani 1 1 d . .
O21 O 0.22333(7) 0.5796(2) 0.55182(11) 0.0297(3) Uani 1 1 d . .
N100 N 0.05913(8) 0.5272(3) 0.42003(15) 0.0317(4) Uani 1 1 d . .
O101 O 0.09455(7) 0.3810(2) 0.42293(12) 0.0344(3) Uani 1 1 d . .
O102 O 0.05472(9) 0.6245(3) 0.50422(17) 0.0549(5) Uani 1 1 d . .
O103 O 0.02833(9) 0.5716(4) 0.32869(15) 0.0678(7) Uani 1 1 d . .

loop_
_atom_site_aniso_label
_atom_site_aniso_U_11
_atom_site_aniso_U_22
_atom_site_aniso_U_33
_atom_site_aniso_U_23
_atom_site_aniso_U_13
_atom_site_aniso_U_12
Cu 0.01938(10) 0.01563(11) 0.01685(10) -0.00199(8) 0.00522(7) -0.00237(8)
Cl 0.0449(3) 0.0489(3) 0.0417(3) -0.0010(3) 0.0155(2) -0.0283(3)
O1 0.0281(6) 0.0236(6) 0.0228(6) -0.0059(5) 0.0097(5) -0.0094(5)
C2 0.0192(7) 0.0197(8) 0.0208(8) 0.0017(7) 0.0016(6) -0.0017(6)
C3 0.0186(7) 0.0210(8) 0.0202(8) 0.0018(7) 0.0027(6) -0.0020(6)
C4 0.0226(8) 0.0303(10) 0.0242(9) 0.0002(8) 0.0059(7) -0.0044(7)
C5 0.0216(8) 0.0282(10) 0.0291(9) 0.0070(8) 0.0038(7) -0.0090(7)
C6 0.0252(8) 0.0216(9) 0.0310(10) 0.0001(8) -0.0007(7) -0.0061(7)
C7 0.0248(8) 0.0221(9) 0.0247(9) -0.0029(7) 0.0032(7) -0.0038(7)
C8 0.0209(8) 0.0222(8) 0.0203(8) -0.0008(7) 0.0054(6) 0.0005(7)
N9 0.0201(6) 0.0164(7) 0.0198(7) -0.0015(6) 0.0043(5) -0.0007(5)
C10 0.0236(8) 0.0173(8) 0.0229(8) -0.0047(7) 0.0075(7) -0.0016(7)
C11 0.0245(8) 0.0177(8) 0.0164(7) -0.0011(6) 0.0033(6) -0.0028(6)
N12 0.0186(6) 0.0153(6) 0.0188(6) -0.0004(5) 0.0049(5) -0.0012(5)
C13 0.0195(7) 0.0203(8) 0.0246(8) -0.0022(7) 0.0034(6) 0.0009(6)
C14 0.0206(8) 0.0284(10) 0.0279(9) -0.0032(8) 0.0002(7) -0.0007(7)
N15 0.0213(7) 0.0272(8) 0.0330(9) -0.0049(7) 0.0066(6) -0.0071(6)
C16 0.0263(8) 0.0186(8) 0.0254(9) -0.0012(7) 0.0058(7) -0.0055(7)
C17 0.0232(8) 0.0184(8) 0.0186(8) 0.0012(7) 0.0034(6) -0.0029(7)
O18 0.0309(7) 0.0264(7) 0.0268(7) -0.0005(6) 0.0045(6) 0.0047(6)
O19 0.0255(6) 0.0197(6) 0.0210(6) -0.0012(5) 0.0055(5) -0.0007(5)
N20 0.0273(7) 0.0186(7) 0.0187(7) -0.0025(6) 0.0045(6) -0.0078(6)
O21 0.0424(8) 0.0295(7) 0.0197(6) -0.0030(6) 0.0128(6) -0.0120(6)
N100 0.0251(8) 0.0377(10) 0.0341(9) 0.0044(8) 0.0107(7) 0.0040(7)
O101 0.0339(7) 0.0384(8) 0.0312(8) 0.0052(7) 0.0060(6) 0.0135(7)
O102 0.0443(10) 0.0545(11) 0.0683(13) -0.0328(10) 0.0161(9) -0.0042(9)
O103 0.0511(11) 0.1175(19) 0.0380(9) 0.0283(11) 0.0169(8) 0.0545(12)

loop_
_atom_type_symbol
_atom_type_description
_atom_type_scat_dispersion_real
_atom_type_scat_dispersion_imag
_atom_type_scat_source
C C 0.0033 0.0016 'International Tables Vol C Tables 4.2.6.8 and 6.1.1.4'
H H 0.0000 0.0000 'International Tables Vol C Tables 4.2.6.8 and 6.1.1.4'
N N 0.0061 0.0033 'International Tables Vol C Tables 4.2.6.8 and 6.1.1.4'
O O 0.0106 0.0060 'International Tables Vol C Tables 4.2.6.8 and 6.1.1.4'
Cl Cl 0.1484 0.1585 'International Tables Vol C Tables 4.2.6.8 and 6.1.1.4'
Cu Cu 0.3201 1.2651 'International Tables Vol C Tables 4.2.6.8 and 6.1.1.4'

loop_
_geom_angle_atom_site_label_1
_geom_angle_atom_site_label_2
_geom_angle_atom_site_label_3
_geom_angle
O1 Cu N9 95.55(6)
O1 Cu O19 88.46(5)
N9 Cu O19 173.92(6)
O1 Cu N12 167.43(6)
N9 Cu N12 85.73(6)
O19 Cu N12 91.35(5)
C2 O1 Cu 125.37(11)
O1 C2 C7 118.18(16)
O1 C2 C3 124.48(16)
C7 C2 C3 117.34(16)
C4 C3 C2 119.61(17)
C4 C3 C8 116.88(16)
C2 C3 C8 123.46(16)
C5 C4 C3 120.68(18)
C5 C4 H4 119.7
C3 C4 H4 119.7
C4 C5 C6 120.91(17)
C4 C5 Cl 119.90(15)
C6 C5 Cl 119.18(15)
C7 C6 C5 119.46(18)
C7 C6 H6 120.3
C5 C6 H6 120.3
C6 C7 C2 121.97(17)
C6 C7 H7 119.0
C2 C7 H7 119.0
N9 C8 C3 124.87(16)
N9 C8 H8 117.6
C3 C8 H8 117.6
C8 N9 C10 121.39(15)
C8 N9 Cu 125.12(13)
C10 N9 Cu 113.02(11)
N9 C10 C11 107.42(14)
N9 C10 H10A 110.2
C11 C10 H10A 110.2
N9 C10 H10B 110.2
C11 C10 H10B 110.2
H10A C10 H10B 108.5
N12 C11 C10 109.85(14)
N12 C11 H11A 109.7
C10 C11 H11A 109.7
N12 C11 H11B 109.7
C10 C11 H11B 109.7
H11A C11 H11B 108.2
C13 N12 C17 109.44(13)
C13 N12 C11 111.38(13)
C17 N12 C11 111.82(13)
C13 N12 Cu 107.10(10)
C17 N12 Cu 111.09(10)
C11 N12 Cu 105.88(10)
N12 C13 C14 113.59(15)
N12 C13 H13A 108.8
C14 C13 H13A 108.8
N12 C13 H13B 108.8
C14 C13 H13B 108.8
H13A C13 H13B 107.7
N15 C14 C13 108.71(15)
N15 C14 H14A 109.9
C13 C14 H14A 109.9
N15 C14 H14B 109.9
C13 C14 H14B 109.9
H14A C14 H14B 108.3
C16 N15 C14 111.16(14)
C16 N15 H15A 109.4
C14 N15 H15A 109.4
C16 N15 H15B 109.4
C14 N15 H15B 109.4
H15A N15 H15B 108.0
N15 C16 C17 110.04(15)
N15 C16 H16A 109.7
C17 C16 H16A 109.7
N15 C16 H16B 109.7
C17 C16 H16B 109.7
H16A C16 H16B 108.2
N12 C17 C16 113.32(14)
N12 C17 H17A 108.9
C16 C17 H17A 108.9
N12 C17 H17B 108.9
C16 C17 H17B 108.9
H17A C17 H17B 107.7
N20 O19 Cu 103.65(10)
O21 N20 O18 123.30(16)
O21 N20 O19 119.14(16)
O18 N20 O19 117.55(14)
O102 N100 O101 121.13(19)
O102 N100 O103 121.2(2)
O101 N100 O103 117.71(19)

loop_
_geom_bond_atom_site_label_1
_geom_bond_atom_site_label_2
_geom_bond_distance
Cu O1 1.8844(13)
Cu N9 1.9154(14)
Cu O19 2.0164(12)
Cu N12 2.0691(14)
Cl C5 1.7444(18)
O1 C2 1.313(2)
C2 C7 1.418(3)
C2 C3 1.425(2)
C3 C4 1.412(2)
C3 C8 1.440(3)
C4 C5 1.366(3)
C4 H4 0.9500
C5 C6 1.395(3)
C6 C7 1.376(3)
C6 H6 0.9500
C7 H7 0.9500
C8 N9 1.287(2)
C8 H8 0.9500
N9 C10 1.463(2)
C10 C11 1.523(2)
C10 H10A 0.9900
C10 H10B 0.9900
C11 N12 1.502(2)
C11 H11A 0.9900
C11 H11B 0.9900
N12 C13 1.490(2)
N12 C17 1.498(2)
C13 C14 1.513(2)
C13 H13A 0.9900
C13 H13B 0.9900
C14 N15 1.493(3)
C14 H14A 0.9900
C14 H14B 0.9900
N15 C16 1.488(2)
N15 H15A 0.9900
N15 H15B 0.9900
C16 C17 1.520(2)
C16 H16A 0.9900
C16 H16B 0.9900
C17 H17A 0.9900
C17 H17B 0.9900
O18 N20 1.243(2)
O19 N20 1.294(2)
N20 O21 1.2326(19)
N100 O102 1.228(2)
N100 O101 1.245(2)
N100 O103 1.248(2)
